data_7707443
loop_
_publ_author_name
'Pettenuzzo, Andrea'
'Vezz\`u, Keti'
'Di Paolo, Maria Luisa'
'Fotopoulou, Eirini'
'Marchi\`o, Luciano'
'Via, Lisa Dalla'
'Ronconi, Luca'

_publ_section_title
;
 Design, physico-chemical characterization and <i>in vitro</i> biological
 activity of organogold(III) glycoconjugates.
;
_journal_issue 25
_journal_name_full 'Dalton transactions (Cambridge, England : 2003)'
_journal_page_first 8963
_journal_page_last 8979
_journal_paper_doi 10.1039/d1dt01100f
_journal_volume 50
_journal_year 2021
_chemical_formula_moiety 'C19 H21 Au N3 O S2, F6 P'
_chemical_formula_sum 'C19 H21 Au F6 N3 O P S2'
_chemical_formula_weight 713.44
_space_group_crystal_system monoclinic
_space_group_IT_number 14
_space_group_name_Hall '-P 2ybc'
_space_group_name_H-M_alt 'P 1 21/c 1'
_atom_sites_solution_hydrogens geom
_atom_sites_solution_primary dual
_audit_creation_date 2020-04-08
_audit_creation_method
;
Olex2 1.2
(compiled 2018.05.29 svn.r3508 for OlexSys, GUI svn.r5506)
;
_audit_update_record
;
2021-05-11 deposited with the CCDC.	2021-05-19 downloaded from the CCDC.
;
_cell_angle_alpha 90
_cell_angle_beta 109.3320(10)
_cell_angle_gamma 90
_cell_formula_units_Z 4
_cell_length_a 14.5240(4)
_cell_length_b 8.7052(2)
_cell_length_c 19.7955(6)
_cell_measurement_reflns_used 9949
_cell_measurement_temperature 200
_cell_measurement_theta_max 26.306
_cell_measurement_theta_min 2.582
_cell_volume 2361.71(11)
_computing_cell_refinement 'SAINT V8.38A (?, 2016)'
_computing_data_collection 'Apex3 v2017.3-0 (Bruker, 2016)'
_computing_data_reduction 'SAINT V8.38A (?, 2016)'
_computing_molecular_graphics 'Olex2 (Dolomanov et al., 2009)'
_computing_publication_material 'Olex2 (Dolomanov et al., 2009)'
_computing_structure_refinement 'ShelXL (Sheldrick, 2015)'
_computing_structure_solution 'ShelXT (Sheldrick, 2015)'
_diffrn_ambient_temperature 200.0
_diffrn_measured_fraction_theta_full 0.995
_diffrn_measured_fraction_theta_max 0.994
_diffrn_measurement_device_type 'Bruker D8 Venture PhotonII'
_diffrn_measurement_method 'theta and omega scan'
_diffrn_radiation_type MoK\a
_diffrn_radiation_wavelength 0.71073
_diffrn_reflns_av_R_equivalents 0.0403
_diffrn_reflns_av_unetI/netI 0.0285
_diffrn_reflns_Laue_measured_fraction_full 0.995
_diffrn_reflns_Laue_measured_fraction_max 0.994
_diffrn_reflns_limit_h_max 18
_diffrn_reflns_limit_h_min -18
_diffrn_reflns_limit_k_max 10
_diffrn_reflns_limit_k_min -10
_diffrn_reflns_limit_l_max 24
_diffrn_reflns_limit_l_min -24
_diffrn_reflns_number 27607
_diffrn_reflns_point_group_measured_fraction_full 0.995
_diffrn_reflns_point_group_measured_fraction_max 0.994
_diffrn_reflns_theta_full 25.242
_diffrn_reflns_theta_max 26.392
_diffrn_reflns_theta_min 2.973
_diffrn_source 'microfocus source'
_exptl_absorpt_coefficient_mu 6.539
_exptl_absorpt_correction_T_max 0.7454
_exptl_absorpt_correction_T_min 0.3841
_exptl_absorpt_correction_type multi-scan
_exptl_absorpt_process_details
'SADABS-2016/2 (Bruker,2016/2) was used for absorption correction. wR2(int) was 0.1351 before and 0.0604 after correction. The Ratio of minimum to maximum transmission is 0.5153. The \l/2 correction factor is Not present.'
_exptl_crystal_colour 'clear light colourless'
_exptl_crystal_colour_lustre clear
_exptl_crystal_colour_modifier light
_exptl_crystal_colour_primary colourless
_exptl_crystal_density_diffrn 2.007
_exptl_crystal_description block
_exptl_crystal_F_000 1376
_exptl_crystal_size_max 0.21
_exptl_crystal_size_mid 0.2
_exptl_crystal_size_min 0.16
_refine_diff_density_max 1.279
_refine_diff_density_min -1.221
_refine_diff_density_rms 0.108
_refine_ls_extinction_method none
_refine_ls_goodness_of_fit_ref 1.048
_refine_ls_hydrogen_treatment constr
_refine_ls_matrix_type full
_refine_ls_number_parameters 329
_refine_ls_number_reflns 4807
_refine_ls_number_restraints 0
_refine_ls_restrained_S_all 1.048
_refine_ls_R_factor_all 0.0394
_refine_ls_R_factor_gt 0.0296
_refine_ls_shift/su_max 0.003
_refine_ls_shift/su_mean 0.000
_refine_ls_structure_factor_coef Fsqd
_refine_ls_weighting_details 'w=1/[\s^2^(Fo^2^)+(0.0188P)^2^+8.3715P] where P=(Fo^2^+2Fc^2^)/3'
_refine_ls_weighting_scheme calc
_refine_ls_wR_factor_gt 0.0617
_refine_ls_wR_factor_ref 0.0673
_reflns_Friedel_coverage 0.000
_reflns_number_gt 4107
_reflns_number_total 4807
_reflns_threshold_expression 'I > 2\s(I)'
_cod_data_source_file d1dt01100f2.cif
_cod_data_source_block ap307dmronc_0m
_cod_depositor_comments 'Adding full bibliography for 7707442--7707444.cif.'
_cod_database_code 7707443
_shelx_shelxl_version_number 2014/7
_shelx_space_group_comment
;
The symmetry employed for this shelxl refinement is uniquely defined
by the following loop, which should always be used as a source of
symmetry information in preference to the above space-group names.
They are only intended as comments.
;
_olex2_refinement_description
;
1. Fixed Uiso
 At 1.2 times of:
  All C(H) groups, All C(H,H) groups, All N(H,H) groups
2. Uiso/Uaniso restraints and constraints
Uanis(F5) = Uanis(F3A)
Uanis(F4A) = Uanis(F6)
Uanis(F1A) = Uanis(F1)
Uanis(F5A) = Uanis(F2)
3. Others
 Sof(F3A)=Sof(F5A)=Sof(F2A)=Sof(F6A)=Sof(F1A)=Sof(F4A)=1-FVAR(1)
 Sof(F1)=Sof(F5)=Sof(F6)=Sof(F4)=Sof(F2)=Sof(F3)=FVAR(1)
4.a Ternary CH refined with riding coordinates:
 C41(H41)
4.b Secondary CH2 refined with riding coordinates:
 C61(H61A,H61B), C51(H51A,H51B), C72(H72A,H72B), C21(H21C,H21D), C31(H31A,H31B)
4.c Aromatic/amide H refined with riding coordinates:
 C112(H112), C92(H92), C122(H122), C32(H32), C22(H22), C42(H42), C102(H102),
 C52(H52)
4.d X=CH2 refined with riding coordinates:
 N21(H21A,H21B)
;
_olex2_exptl_crystal_mounting_method cryoloop
_olex2_submission_special_instructions 'No special instructions were received'

loop_
_space_group_symop_operation_xyz
'x, y, z'
'-x, y+1/2, -z+1/2'
'-x, -y, -z'
'x, -y-1/2, z-1/2'

loop_
_atom_site_label
_atom_site_type_symbol
_atom_site_fract_x
_atom_site_fract_y
_atom_site_fract_z
_atom_site_U_iso_or_equiv
_atom_site_adp_type
_atom_site_occupancy
_atom_site_site_symmetry_order
_atom_site_calc_flag
_atom_site_refinement_flags_posn
_atom_site_refinement_flags_adp
_atom_site_refinement_flags_occupancy
_atom_site_disorder_assembly
_atom_site_disorder_group
Au Au 0.87170(2) 0.34033(2) 0.65656(2) 0.03669(7) Uani 1 1 d . . . . .
S21 S 0.85290(9) 0.24171(16) 0.54569(7) 0.0441(3) Uani 1 1 d . . . . .
S11 S 0.70386(10) 0.27041(17) 0.61043(7) 0.0465(3) Uani 1 1 d . . . . .
P P 0.27853(11) 0.21045(16) -0.00452(7) 0.0441(3) Uani 1 1 d . . . . .
O11 O 0.4284(3) 0.4001(5) 0.2551(2) 0.0592(11) Uani 1 1 d . . . . .
N11 N 0.6647(3) 0.1895(4) 0.4723(2) 0.0364(9) Uani 1 1 d . . . . .
N12 N 0.8768(3) 0.4301(5) 0.7544(2) 0.0378(9) Uani 1 1 d . . . . .
C12 C 1.0167(4) 0.3977(5) 0.6808(3) 0.0367(11) Uani 1 1 d . . . . .
F1 F 0.2246(6) 0.3715(6) -0.0305(3) 0.102(3) Uani 0.796(5) 1 d . . P A 1
C61 C 0.6940(4) 0.1439(6) 0.4108(3) 0.0404(11) Uani 1 1 d . . . . .
H61A H 0.6847 0.0319 0.4030 0.049 Uiso 1 1 calc R . . . .
H61B H 0.7641 0.1671 0.4211 0.049 Uiso 1 1 calc R . . . .
C51 C 0.6344(3) 0.2283(6) 0.3440(3) 0.0391(11) Uani 1 1 d . . . . .
H51A H 0.6519 0.1914 0.3025 0.047 Uiso 1 1 calc R . . . .
H51B H 0.6486 0.3397 0.3497 0.047 Uiso 1 1 calc R . . . .
F5 F 0.2803(5) 0.2555(6) 0.0743(2) 0.0789(16) Uani 0.796(5) 1 d . . P A 1
C11 C 0.7291(4) 0.2272(6) 0.5331(3) 0.0398(11) Uani 1 1 d . . . . .
C82 C 0.9559(4) 0.4019(6) 0.8134(3) 0.0394(11) Uani 1 1 d . . . . .
F6 F 0.2675(6) 0.1661(8) -0.0844(3) 0.090(2) Uani 0.796(5) 1 d . . P A 1
C72 C 1.0364(4) 0.3068(6) 0.8048(3) 0.0425(12) Uani 1 1 d . . . . .
H72A H 1.0118 0.2024 0.7887 0.051 Uiso 1 1 calc R . . . .
H72B H 1.0891 0.2974 0.8516 0.051 Uiso 1 1 calc R . . . .
C62 C 1.0772(4) 0.3784(5) 0.7506(3) 0.0389(11) Uani 1 1 d . . . . .
N21 N 0.4595(4) 0.1864(6) 0.2037(3) 0.0676(15) Uani 1 1 d . . . . .
H21A H 0.4274 0.2202 0.1604 0.081 Uiso 1 1 calc R . . . .
H21B H 0.4873 0.0953 0.2094 0.081 Uiso 1 1 calc R . . . .
F4 F 0.1712(4) 0.1410(8) -0.0224(4) 0.113(2) Uani 0.796(5) 1 d . . P A 1
C71 C 0.4659(4) 0.2726(7) 0.2602(3) 0.0475(13) Uani 1 1 d . . . . .
C112 C 0.8066(4) 0.5871(7) 0.8218(3) 0.0493(13) Uani 1 1 d . . . . .
H112 H 0.7548 0.6516 0.8239 0.059 Uiso 1 1 calc R . . . .
C92 C 0.9597(4) 0.4659(6) 0.8780(3) 0.0442(12) Uani 1 1 d . . . . .
H92 H 1.0139 0.4451 0.9196 0.053 Uiso 1 1 calc R . . . .
C122 C 0.8034(4) 0.5202(6) 0.7583(3) 0.0429(12) Uani 1 1 d . . . . .
H122 H 0.7487 0.5376 0.7166 0.051 Uiso 1 1 calc R . . . .
C32 C 1.1471(4) 0.5079(7) 0.6496(3) 0.0549(14) Uani 1 1 d . . . . .
H32 H 1.1716 0.5509 0.6148 0.066 Uiso 1 1 calc R . . . .
C22 C 1.0508(4) 0.4605(6) 0.6299(3) 0.0454(12) Uani 1 1 d . . . . .
H22 H 1.0087 0.4713 0.5818 0.055 Uiso 1 1 calc R . . . .
F2 F 0.3200(6) 0.0494(6) 0.0261(3) 0.114(3) Uani 0.796(5) 1 d . . P A 1
C42 C 1.2074(4) 0.4928(7) 0.7196(3) 0.0582(15) Uani 1 1 d . . . . .
H42 H 1.2730 0.5275 0.7332 0.070 Uiso 1 1 calc R . . . .
C102 C 0.8853(4) 0.5602(7) 0.8826(3) 0.0527(14) Uani 1 1 d . . . . .
H102 H 0.8885 0.6057 0.9269 0.063 Uiso 1 1 calc R . . . .
C21 C 0.5600(4) 0.1779(7) 0.4623(3) 0.0462(13) Uani 1 1 d . . . . .
H21C H 0.5467 0.2262 0.5034 0.055 Uiso 1 1 calc R . . . .
H21D H 0.5410 0.0684 0.4604 0.055 Uiso 1 1 calc R . . . .
C41 C 0.5254(4) 0.2003(7) 0.3306(3) 0.0473(13) Uani 1 1 d . . . . .
H41 H 0.5137 0.0869 0.3269 0.057 Uiso 1 1 calc R . . . .
C52 C 1.1731(4) 0.4277(6) 0.7700(3) 0.0489(13) Uani 1 1 d . . . . .
H52 H 1.2151 0.4166 0.8181 0.059 Uiso 1 1 calc R . . . .
C31 C 0.4995(4) 0.2582(9) 0.3927(3) 0.0594(16) Uani 1 1 d . . . . .
H31A H 0.4293 0.2399 0.3842 0.071 Uiso 1 1 calc R . . . .
H31B H 0.5113 0.3703 0.3976 0.071 Uiso 1 1 calc R . . . .
F3 F 0.3799(4) 0.2815(11) 0.0163(5) 0.129(3) Uani 0.796(5) 1 d . . P A 1
F3A F 0.346(2) 0.294(3) 0.0662(10) 0.0789(16) Uani 0.204(5) 1 d . . P A 2
F5A F 0.250(2) 0.076(3) 0.0191(14) 0.114(3) Uani 0.204(5) 1 d . . P A 2
F2A F 0.3806(12) 0.124(2) 0.0025(11) 0.060(5) Uani 0.204(5) 1 d . . P A 2
F6A F 0.3167(16) 0.3527(18) -0.0415(11) 0.070(6) Uani 0.204(5) 1 d . . P A 2
F1A F 0.193(2) 0.301(3) -0.0153(14) 0.102(3) Uani 0.204(5) 1 d . . P A 2
F4A F 0.229(3) 0.139(4) -0.0704(14) 0.090(2) Uani 0.204(5) 1 d . . P A 2

loop_
_atom_site_aniso_label
_atom_site_aniso_U_11
_atom_site_aniso_U_22
_atom_site_aniso_U_33
_atom_site_aniso_U_23
_atom_site_aniso_U_13
_atom_site_aniso_U_12
Au 0.04069(11) 0.03427(10) 0.02996(10) 0.00180(8) 0.00477(8) -0.00129(8)
S21 0.0378(7) 0.0459(7) 0.0404(7) -0.0044(6) 0.0019(5) 0.0030(5)
S11 0.0499(8) 0.0535(8) 0.0315(7) 0.0026(6) 0.0072(6) -0.0027(6)
P 0.0584(9) 0.0363(7) 0.0321(7) -0.0053(5) 0.0077(6) 0.0018(6)
O11 0.060(2) 0.053(2) 0.052(2) 0.0054(19) 0.001(2) 0.006(2)
N11 0.036(2) 0.038(2) 0.030(2) 0.0021(17) 0.0035(17) 0.0009(17)
N12 0.037(2) 0.041(2) 0.038(2) 0.0022(18) 0.0141(18) -0.0061(18)
C12 0.046(3) 0.028(2) 0.040(3) -0.007(2) 0.019(2) -0.002(2)
F1 0.147(6) 0.039(3) 0.079(4) -0.002(3) -0.019(4) 0.027(4)
C61 0.037(3) 0.045(3) 0.036(3) -0.003(2) 0.008(2) 0.008(2)
C51 0.037(3) 0.046(3) 0.033(3) 0.000(2) 0.010(2) 0.000(2)
F5 0.107(4) 0.092(4) 0.041(2) -0.006(2) 0.029(3) 0.025(3)
C11 0.044(3) 0.032(2) 0.037(3) 0.004(2) 0.006(2) 0.003(2)
C82 0.043(3) 0.041(3) 0.031(3) 0.008(2) 0.009(2) -0.010(2)
F6 0.142(7) 0.094(4) 0.042(3) -0.012(3) 0.043(3) 0.017(4)
C72 0.041(3) 0.044(3) 0.035(3) 0.006(2) 0.003(2) -0.005(2)
C62 0.042(3) 0.033(2) 0.041(3) 0.000(2) 0.012(2) 0.000(2)
N21 0.077(4) 0.061(3) 0.045(3) 0.003(2) -0.006(3) 0.018(3)
F4 0.079(4) 0.124(5) 0.115(5) 0.008(4) 0.003(4) -0.040(4)
C71 0.036(3) 0.055(3) 0.045(3) 0.014(3) 0.005(2) -0.001(2)
C112 0.048(3) 0.058(3) 0.049(3) 0.001(3) 0.025(3) -0.003(3)
C92 0.043(3) 0.056(3) 0.031(3) 0.000(2) 0.008(2) -0.015(2)
C122 0.036(3) 0.053(3) 0.041(3) 0.006(2) 0.014(2) -0.003(2)
C32 0.060(4) 0.054(3) 0.057(4) 0.000(3) 0.028(3) -0.009(3)
C22 0.052(3) 0.044(3) 0.043(3) -0.002(2) 0.020(3) -0.002(2)
F2 0.155(7) 0.048(3) 0.085(4) 0.003(3) -0.033(4) 0.037(4)
C42 0.046(3) 0.064(4) 0.066(4) -0.005(3) 0.020(3) -0.013(3)
C102 0.055(3) 0.069(4) 0.037(3) -0.006(3) 0.020(3) -0.019(3)
C21 0.038(3) 0.064(4) 0.038(3) 0.005(3) 0.013(2) -0.005(2)
C41 0.035(3) 0.061(3) 0.040(3) 0.008(2) 0.004(2) -0.001(2)
C52 0.045(3) 0.052(3) 0.045(3) -0.003(3) 0.009(3) -0.005(3)
C31 0.035(3) 0.090(5) 0.049(4) 0.008(3) 0.010(3) 0.005(3)
F3 0.067(4) 0.179(8) 0.162(7) -0.046(6) 0.065(5) -0.048(5)
F3A 0.107(4) 0.092(4) 0.041(2) -0.006(2) 0.029(3) 0.025(3)
F5A 0.155(7) 0.048(3) 0.085(4) 0.003(3) -0.033(4) 0.037(4)
F2A 0.050(10) 0.041(10) 0.088(14) 0.006(9) 0.021(9) 0.013(7)
F6A 0.084(14) 0.039(9) 0.086(14) 0.046(9) 0.030(11) 0.013(9)
F1A 0.147(6) 0.039(3) 0.079(4) -0.002(3) -0.019(4) 0.027(4)
F4A 0.142(7) 0.094(4) 0.042(3) -0.012(3) 0.043(3) 0.017(4)

loop_
_atom_type_symbol
_atom_type_description
_atom_type_scat_dispersion_real
_atom_type_scat_dispersion_imag
_atom_type_scat_source
C C 0.0033 0.0016 'International Tables Vol C Tables 4.2.6.8 and 6.1.1.4'
H H 0.0000 0.0000 'International Tables Vol C Tables 4.2.6.8 and 6.1.1.4'
Au Au -2.0133 8.8022 'International Tables Vol C Tables 4.2.6.8 and 6.1.1.4'
F F 0.0171 0.0103 'International Tables Vol C Tables 4.2.6.8 and 6.1.1.4'
N N 0.0061 0.0033 'International Tables Vol C Tables 4.2.6.8 and 6.1.1.4'
O O 0.0106 0.0060 'International Tables Vol C Tables 4.2.6.8 and 6.1.1.4'
P P 0.1023 0.0942 'International Tables Vol C Tables 4.2.6.8 and 6.1.1.4'
S S 0.1246 0.1234 'International Tables Vol C Tables 4.2.6.8 and 6.1.1.4'

loop_
_geom_angle_atom_site_label_1
_geom_angle_atom_site_label_2
_geom_angle_atom_site_label_3
_geom_angle
_geom_angle_site_symmetry_1
_geom_angle_site_symmetry_3
_geom_angle_publ_flag
S21 Au S11 75.78(5) . . ?
N12 Au S21 175.49(11) . . ?
N12 Au S11 99.83(11) . . ?
C12 Au S21 95.90(14) . . ?
C12 Au S11 171.38(14) . . ?
C12 Au N12 88.44(17) . . ?
C11 S21 Au 87.34(18) . . ?
C11 S11 Au 84.53(18) . . ?
F5 P F1 87.0(3) . . ?
F6 P F1 90.9(4) . . ?
F6 P F5 175.4(4) . . ?
F6 P F4 85.3(4) . . ?
F4 P F1 85.6(4) . . ?
F4 P F5 90.5(4) . . ?
F2 P F1 171.9(5) . . ?
F2 P F5 87.8(3) . . ?
F2 P F6 93.9(4) . . ?
F2 P F4 88.2(4) . . ?
F3 P F1 93.3(5) . . ?
F3 P F5 86.3(4) . . ?
F3 P F6 98.0(4) . . ?
F3 P F4 176.6(4) . . ?
F3 P F2 92.6(5) . . ?
F3A P F2A 81.6(11) . . ?
F3A P F6A 81.1(12) . . ?
F5A P F3A 105.0(14) . . ?
F5A P F2A 86.9(14) . . ?
F5A P F6A 170.9(15) . . ?
F5A P F1A 100.1(19) . . ?
F5A P F4A 79.6(16) . . ?
F2A P F6A 87.3(10) . . ?
F1A P F3A 97.8(13) . . ?
F1A P F2A 172.8(15) . . ?
F1A P F6A 85.6(14) . . ?
F4A P F3A 172.2(16) . . ?
F4A P F2A 92.4(15) . . ?
F4A P F6A 93.7(15) . . ?
F4A P F1A 87.5(17) . . ?
C61 N11 C21 116.1(4) . . ?
C11 N11 C61 121.3(4) . . ?
C11 N11 C21 122.5(4) . . ?
C82 N12 Au 119.6(3) . . ?
C122 N12 Au 119.4(3) . . ?
C122 N12 C82 120.9(4) . . ?
C62 C12 Au 117.8(4) . . ?
C22 C12 Au 120.9(4) . . ?
C22 C12 C62 121.2(5) . . ?
N11 C61 H61A 109.5 . . ?
N11 C61 H61B 109.5 . . ?
N11 C61 C51 110.8(4) . . ?
H61A C61 H61B 108.1 . . ?
C51 C61 H61A 109.5 . . ?
C51 C61 H61B 109.5 . . ?
C61 C51 H51A 109.8 . . ?
C61 C51 H51B 109.8 . . ?
C61 C51 C41 109.4(4) . . ?
H51A C51 H51B 108.2 . . ?
C41 C51 H51A 109.8 . . ?
C41 C51 H51B 109.8 . . ?
S11 C11 S21 111.8(3) . . ?
N11 C11 S21 123.0(4) . . ?
N11 C11 S11 125.2(4) . . ?
N12 C82 C72 118.3(4) . . ?
N12 C82 C92 119.1(5) . . ?
C92 C82 C72 122.6(5) . . ?
C82 C72 H72A 109.5 . . ?
C82 C72 H72B 109.5 . . ?
C82 C72 C62 110.9(4) . . ?
H72A C72 H72B 108.0 . . ?
C62 C72 H72A 109.5 . . ?
C62 C72 H72B 109.5 . . ?
C12 C62 C72 119.3(4) . . ?
C12 C62 C52 119.3(5) . . ?
C52 C62 C72 121.5(5) . . ?
H21A N21 H21B 120.0 . . ?
C71 N21 H21A 120.0 . . ?
C71 N21 H21B 120.0 . . ?
O11 C71 N21 122.5(5) . . ?
O11 C71 C41 123.8(6) . . ?
N21 C71 C41 113.6(5) . . ?
C122 C112 H112 120.2 . . ?
C122 C112 C102 119.6(5) . . ?
C102 C112 H112 120.2 . . ?
C82 C92 H92 119.7 . . ?
C82 C92 C102 120.5(5) . . ?
C102 C92 H92 119.7 . . ?
N12 C122 C112 120.9(5) . . ?
N12 C122 H122 119.6 . . ?
C112 C122 H122 119.6 . . ?
C22 C32 H32 120.0 . . ?
C42 C32 H32 120.0 . . ?
C42 C32 C22 120.0(5) . . ?
C12 C22 C32 119.2(5) . . ?
C12 C22 H22 120.4 . . ?
C32 C22 H22 120.4 . . ?
C32 C42 H42 119.8 . . ?
C52 C42 C32 120.4(5) . . ?
C52 C42 H42 119.8 . . ?
C112 C102 C92 118.9(5) . . ?
C112 C102 H102 120.5 . . ?
C92 C102 H102 120.5 . . ?
N11 C21 H21C 109.6 . . ?
N11 C21 H21D 109.6 . . ?
N11 C21 C31 110.4(4) . . ?
H21C C21 H21D 108.1 . . ?
C31 C21 H21C 109.6 . . ?
C31 C21 H21D 109.6 . . ?
C51 C41 H41 108.1 . . ?
C71 C41 C51 109.6(4) . . ?
C71 C41 H41 108.1 . . ?
C31 C41 C51 109.4(4) . . ?
C31 C41 C71 113.3(5) . . ?
C31 C41 H41 108.1 . . ?
C62 C52 H52 120.0 . . ?
C42 C52 C62 119.9(5) . . ?
C42 C52 H52 120.0 . . ?
C21 C31 H31A 109.4 . . ?
C21 C31 H31B 109.4 . . ?
C41 C31 C21 111.2(5) . . ?
C41 C31 H31A 109.4 . . ?
C41 C31 H31B 109.4 . . ?
H31A C31 H31B 108.0 . . ?

loop_
_geom_bond_atom_site_label_1
_geom_bond_atom_site_label_2
_geom_bond_distance
_geom_bond_site_symmetry_2
_geom_bond_publ_flag
Au S21 2.2874(14) . ?
Au S11 2.3818(14) . ?
Au N12 2.066(4) . ?
Au C12 2.061(5) . ?
S21 C11 1.736(5) . ?
S11 C11 1.729(5) . ?
P F1 1.605(5) . ?
P F5 1.600(5) . ?
P F6 1.584(5) . ?
P F4 1.598(6) . ?
P F2 1.566(5) . ?
P F3 1.523(6) . ?
P F3A 1.60(2) . ?
P F5A 1.37(3) . ?
P F2A 1.625(16) . ?
P F6A 1.627(15) . ?
P F1A 1.42(3) . ?
P F4A 1.41(3) . ?
O11 C71 1.225(7) . ?
N11 C61 1.470(6) . ?
N11 C11 1.299(6) . ?
N11 C21 1.471(6) . ?
N12 C82 1.362(6) . ?
N12 C122 1.347(6) . ?
C12 C62 1.379(7) . ?
C12 C22 1.375(7) . ?
C61 H61A 0.9900 . ?
C61 H61B 0.9900 . ?
C61 C51 1.510(7) . ?
C51 H51A 0.9900 . ?
C51 H51B 0.9900 . ?
C51 C41 1.536(7) . ?
C82 C72 1.488(7) . ?
C82 C92 1.378(7) . ?
C72 H72A 0.9900 . ?
C72 H72B 0.9900 . ?
C72 C62 1.521(7) . ?
C62 C52 1.385(7) . ?
N21 H21A 0.8800 . ?
N21 H21B 0.8800 . ?
N21 C71 1.326(8) . ?
C71 C41 1.513(7) . ?
C112 H112 0.9500 . ?
C112 C122 1.372(7) . ?
C112 C102 1.378(8) . ?
C92 H92 0.9500 . ?
C92 C102 1.385(8) . ?
C122 H122 0.9500 . ?
C32 H32 0.9500 . ?
C32 C22 1.385(8) . ?
C32 C42 1.380(8) . ?
C22 H22 0.9500 . ?
C42 H42 0.9500 . ?
C42 C52 1.376(8) . ?
C102 H102 0.9500 . ?
C21 H21C 0.9900 . ?
C21 H21D 0.9900 . ?
C21 C31 1.535(8) . ?
C41 H41 1.0000 . ?
C41 C31 1.488(8) . ?
C52 H52 0.9500 . ?
C31 H31A 0.9900 . ?
C31 H31B 0.9900 . ?
